data_4515181
loop_
_publ_author_name
'Kuriyama, Shogo'
'Nagata, Yuuya'
'Suginome, Michinori'

_publ_section_title
;
 Telechelic Helical Poly(quinoxaline-2,3-diyl)s Containing a Structurally
 Defined, Circularly Polarized Luminescent Terquinoxaline Core: Synthesis
 by Core-Initiated Bidirectional Living Polymerization
;
_journal_issue 4
_journal_name_full 'ACS Macro Letters'
_journal_page_first 479
_journal_paper_doi 10.1021/acsmacrolett.9b00165
_journal_volume 8
_journal_year 2019
_chemical_formula_sum 'C46 H34 Cl2 N4 O2'
_chemical_formula_weight 745.67
_space_group_crystal_system triclinic
_space_group_IT_number 2
_space_group_name_Hall '-P 1'
_space_group_name_H-M_alt 'P -1'
_symmetry_space_group_name_Hall '-P 1'
_symmetry_space_group_name_H-M 'P -1'
_atom_sites_solution_hydrogens geom
_audit_creation_method SHELXL-2017/1
_cell_angle_alpha 107.362(6)
_cell_angle_beta 94.593(5)
_cell_angle_gamma 102.557(5)
_cell_formula_units_Z 2
_cell_length_a 9.341(4)
_cell_length_b 12.431(5)
_cell_length_c 16.645(7)
_cell_measurement_reflns_used 4265
_cell_measurement_temperature 93(2)
_cell_measurement_theta_max 27.5
_cell_measurement_theta_min 3.1
_cell_volume 1778.7(13)
_computing_structure_refinement 'SHELXL-2017/1 (Sheldrick, 2017)'
_diffrn_ambient_temperature 93(2)
_diffrn_measured_fraction_theta_full 0.960
_diffrn_measured_fraction_theta_max 0.932
_diffrn_measurement_device_type 'Rigaku Pilatus 200K'
_diffrn_radiation_type MoK\a
_diffrn_radiation_wavelength 0.71075
_diffrn_reflns_av_R_equivalents 0.0406
_diffrn_reflns_av_unetI/netI 0.0764
_diffrn_reflns_Laue_measured_fraction_full 0.960
_diffrn_reflns_Laue_measured_fraction_max 0.932
_diffrn_reflns_limit_h_max 12
_diffrn_reflns_limit_h_min -12
_diffrn_reflns_limit_k_max 16
_diffrn_reflns_limit_k_min -16
_diffrn_reflns_limit_l_max 21
_diffrn_reflns_limit_l_min -14
_diffrn_reflns_number 15184
_diffrn_reflns_point_group_measured_fraction_full 0.960
_diffrn_reflns_point_group_measured_fraction_max 0.932
_diffrn_reflns_theta_full 25.242
_diffrn_reflns_theta_max 27.496
_diffrn_reflns_theta_min 3.095
_diffrn_source 'Rotating Anode'
_exptl_absorpt_coefficient_mu 0.230
_exptl_absorpt_correction_T_max 1.000
_exptl_absorpt_correction_T_min 0.898
_exptl_absorpt_correction_type multi-scan
_exptl_crystal_colour orange
_exptl_crystal_density_diffrn 1.392
_exptl_crystal_description block
_exptl_crystal_F_000 776
_exptl_crystal_size_max 0.100
_exptl_crystal_size_mid 0.100
_exptl_crystal_size_min 0.100
_refine_diff_density_max 1.076
_refine_diff_density_min -0.536
_refine_diff_density_rms 0.072
_refine_ls_extinction_method none
_refine_ls_goodness_of_fit_ref 1.053
_refine_ls_hydrogen_treatment constr
_refine_ls_matrix_type full
_refine_ls_number_parameters 491
_refine_ls_number_reflns 7593
_refine_ls_number_restraints 0
_refine_ls_restrained_S_all 1.053
_refine_ls_R_factor_all 0.0863
_refine_ls_R_factor_gt 0.0604
_refine_ls_shift/su_max 0.001
_refine_ls_shift/su_mean 0.000
_refine_ls_structure_factor_coef Fsqd
_refine_ls_weighting_details 'w=1/[\s^2^(Fo^2^)+(0.0447P)^2^+1.8230P] where P=(Fo^2^+2Fc^2^)/3'
_refine_ls_weighting_scheme calc
_refine_ls_wR_factor_gt 0.1258
_refine_ls_wR_factor_ref 0.1478
_reflns_Friedel_coverage 0.000
_reflns_number_gt 5484
_reflns_number_total 7593
_reflns_threshold_expression 'I > 2\s(I)'
_cod_data_source_file S3.cif
_cod_data_source_block S3
_cod_depositor_comments
;
The following automatic conversions were performed:

'_exptl_absorpt_correction_type' value 'Multi-scan' changed to
'multi-scan' according to
/home/data/users/saulius/crontab/automatic-downloads/current/ACS/lib/dictionaries/cif_core.dic
dictionary named 'cif_core.dic' version 2.4.2 from 2011-04-26.

Automatic conversion script
Id: cif_fix_values 4973 2017-02-22 13:04:09Z antanas 
;
_cod_database_code 4515181
_shelx_shelxl_version_number 2017/1
_shelx_space_group_comment
;
The symmetry employed for this shelxl refinement is uniquely defined
by the following loop, which should always be used as a source of
symmetry information in preference to the above space-group names.
They are only intended as comments.
;
_shelx_estimated_absorpt_t_min 0.955
_shelx_estimated_absorpt_t_max 0.955

loop_
_space_group_symop_operation_xyz
'x, y, z'
'-x, -y, -z'

loop_
_atom_site_label
_atom_site_type_symbol
_atom_site_fract_x
_atom_site_fract_y
_atom_site_fract_z
_atom_site_U_iso_or_equiv
_atom_site_adp_type
_atom_site_occupancy
_atom_site_site_symmetry_order
_atom_site_calc_flag
_atom_site_refinement_flags_posn
_atom_site_refinement_flags_adp
N1 N 0.1272(2) 0.18986(18) 0.51673(13) 0.0197(5) Uani 1 1 d . .
C1 C 0.2321(3) 0.1905(2) 0.57314(16) 0.0195(5) Uani 1 1 d . .
C2 C 0.2061(3) 0.1615(2) 0.64825(16) 0.0178(5) Uani 1 1 d . .
N2 N 0.0701(2) 0.13601(18) 0.66414(13) 0.0190(5) Uani 1 1 d . .
C3 C -0.0449(3) 0.1322(2) 0.60607(16) 0.0192(5) Uani 1 1 d . .
C4 C -0.1922(3) 0.0976(2) 0.62114(16) 0.0204(5) Uani 1 1 d . .
C5 C -0.3042(3) 0.0903(2) 0.55929(17) 0.0233(6) Uani 1 1 d . .
H1 H -0.404263 0.067588 0.567612 0.028 Uiso 1 1 calc R U
C6 C -0.2759(3) 0.1151(2) 0.48455(17) 0.0238(6) Uani 1 1 d . .
H2 H -0.357891 0.107789 0.443925 0.029 Uiso 1 1 calc R U
C7 C -0.1346(3) 0.1496(2) 0.46720(17) 0.0212(6) Uani 1 1 d . .
C8 C -0.0158(3) 0.1572(2) 0.52955(16) 0.0194(5) Uani 1 1 d . .
C9 C -0.2284(3) 0.0661(2) 0.69755(16) 0.0205(5) Uani 1 1 d . .
C10 C -0.3325(3) -0.0377(2) 0.68652(17) 0.0234(6) Uani 1 1 d . .
H3 H -0.372740 -0.089373 0.630585 0.028 Uiso 1 1 calc R U
C11 C -0.3783(3) -0.0669(3) 0.75627(19) 0.0282(6) Uani 1 1 d . .
H4 H -0.449169 -0.138611 0.747221 0.034 Uiso 1 1 calc R U
C12 C -0.3228(3) 0.0061(3) 0.83868(19) 0.0292(7) Uani 1 1 d . .
C13 C -0.2168(3) 0.1088(3) 0.84936(18) 0.0278(6) Uani 1 1 d . .
H5 H -0.175973 0.159816 0.905399 0.033 Uiso 1 1 calc R U
C14 C -0.1690(3) 0.1389(2) 0.78021(17) 0.0249(6) Uani 1 1 d . .
H6 H -0.095541 0.209299 0.789393 0.030 Uiso 1 1 calc R U
C15 C -0.3797(4) -0.0236(3) 0.9135(2) 0.0408(8) Uani 1 1 d . .
H7 H -0.337609 0.042069 0.965873 0.061 Uiso 1 1 calc R U
H8 H -0.350321 -0.092818 0.918047 0.061 Uiso 1 1 calc R U
H9 H -0.488235 -0.039216 0.905438 0.061 Uiso 1 1 calc R U
C16 C -0.1148(3) 0.1723(2) 0.38536(16) 0.0205(5) Uani 1 1 d . .
C17 C -0.0116(3) 0.1330(2) 0.33643(16) 0.0208(6) Uani 1 1 d . .
H10 H 0.057651 0.099174 0.358566 0.025 Uiso 1 1 calc R U
C18 C -0.0081(3) 0.1424(2) 0.25562(17) 0.0228(6) Uani 1 1 d . .
H11 H 0.062844 0.113983 0.223109 0.027 Uiso 1 1 calc R U
C19 C -0.1066(3) 0.1927(2) 0.22088(17) 0.0253(6) Uani 1 1 d . .
C20 C -0.2058(3) 0.2361(2) 0.27142(18) 0.0275(6) Uani 1 1 d . .
H12 H -0.271412 0.273616 0.250487 0.033 Uiso 1 1 calc R U
C21 C -0.2108(3) 0.2257(2) 0.35169(18) 0.0266(6) Uani 1 1 d . .
H13 H -0.280641 0.255358 0.384546 0.032 Uiso 1 1 calc R U
C22 C -0.1062(4) 0.1974(3) 0.13141(18) 0.0363(7) Uani 1 1 d . .
H14 H -0.177708 0.239913 0.119390 0.054 Uiso 1 1 calc R U
H15 H -0.133824 0.118027 0.090861 0.054 Uiso 1 1 calc R U
H16 H -0.006653 0.237470 0.125845 0.054 Uiso 1 1 calc R U
N3 N 0.3225(2) 0.34632(18) 0.84250(13) 0.0199(5) Uani 1 1 d . .
C23 C 0.2631(3) 0.2479(2) 0.85438(16) 0.0191(5) Uani 1 1 d . .
C24 C 0.1983(3) 0.2491(2) 0.92924(16) 0.0205(5) Uani 1 1 d . .
N4 N 0.1948(2) 0.34297(19) 0.98846(13) 0.0210(5) Uani 1 1 d . .
C25 C 0.2605(3) 0.4467(2) 0.97856(17) 0.0214(6) Uani 1 1 d . .
C26 C 0.2723(3) 0.5514(2) 1.04671(16) 0.0215(6) Uani 1 1 d . .
C27 C 0.3516(3) 0.6529(2) 1.03793(18) 0.0261(6) Uani 1 1 d . .
H17 H 0.366053 0.723772 1.083480 0.031 Uiso 1 1 calc R U
C28 C 0.4122(3) 0.6553(2) 0.96365(18) 0.0267(6) Uani 1 1 d . .
H18 H 0.464955 0.728061 0.960516 0.032 Uiso 1 1 calc R U
C29 C 0.3980(3) 0.5564(2) 0.89532(17) 0.0233(6) Uani 1 1 d . .
C30 C 0.3238(3) 0.4485(2) 0.90405(16) 0.0198(5) Uani 1 1 d . .
C31 C 0.2085(3) 0.5519(2) 1.12564(17) 0.0238(6) Uani 1 1 d . .
C32 C 0.0628(3) 0.4956(2) 1.12433(17) 0.0261(6) Uani 1 1 d . .
H19 H 0.000091 0.454574 1.071244 0.031 Uiso 1 1 calc R U
C33 C 0.0071(3) 0.4984(2) 1.19952(18) 0.0286(6) Uani 1 1 d . .
H20 H -0.093319 0.459182 1.197020 0.034 Uiso 1 1 calc R U
C34 C 0.0959(3) 0.5578(2) 1.27888(18) 0.0278(6) Uani 1 1 d . .
C35 C 0.2402(3) 0.6153(2) 1.27953(18) 0.0285(6) Uani 1 1 d . .
H21 H 0.302776 0.656840 1.332590 0.034 Uiso 1 1 calc R U
C36 C 0.2960(3) 0.6139(2) 1.20493(18) 0.0270(6) Uani 1 1 d . .
H22 H 0.395276 0.655815 1.207611 0.032 Uiso 1 1 calc R U
C37 C 0.0381(4) 0.5541(3) 1.36026(18) 0.0355(7) Uani 1 1 d . .
H23 H 0.018684 0.474322 1.362261 0.053 Uiso 1 1 calc R U
H24 H -0.054162 0.579554 1.362280 0.053 Uiso 1 1 calc R U
H25 H 0.112170 0.606100 1.409163 0.053 Uiso 1 1 calc R U
C38 C 0.4609(3) 0.5655(2) 0.81815(18) 0.0238(6) Uani 1 1 d . .
C39 C 0.6011(3) 0.6381(2) 0.82588(19) 0.0288(6) Uani 1 1 d . .
H26 H 0.657117 0.679760 0.880889 0.035 Uiso 1 1 calc R U
C40 C 0.6599(3) 0.6505(3) 0.75469(19) 0.0320(7) Uani 1 1 d . .
H27 H 0.756789 0.699227 0.761600 0.038 Uiso 1 1 calc R U
C41 C 0.5807(3) 0.5935(2) 0.67335(19) 0.0295(6) Uani 1 1 d . .
C42 C 0.4400(3) 0.5226(2) 0.66535(18) 0.0281(6) Uani 1 1 d . .
H28 H 0.382396 0.484452 0.610410 0.034 Uiso 1 1 calc R U
C43 C 0.3820(3) 0.5066(2) 0.73629(17) 0.0253(6) Uani 1 1 d . .
H29 H 0.287182 0.454681 0.729020 0.030 Uiso 1 1 calc R U
C44 C 0.6481(4) 0.6064(3) 0.5964(2) 0.0453(9) Uani 1 1 d . .
H30 H 0.734315 0.673936 0.614280 0.068 Uiso 1 1 calc R U
H31 H 0.574318 0.617723 0.556520 0.068 Uiso 1 1 calc R U
H32 H 0.679525 0.535958 0.568393 0.068 Uiso 1 1 calc R U
Cl1 Cl 0.41136(7) 0.23117(6) 0.55296(4) 0.02416(17) Uani 1 1 d . .
Cl2 Cl 0.12403(8) 0.11838(6) 0.94608(4) 0.02650(17) Uani 1 1 d . .
C45 C 0.3219(3) 0.1476(2) 0.70904(17) 0.0223(6) Uani 1 1 d . .
C46 C 0.2797(3) 0.1355(2) 0.79336(17) 0.0247(6) Uani 1 1 d . .
H33 H 0.181525 0.076985 0.780281 0.030 Uiso 1 1 calc R U
O1 O 0.4352(2) 0.1267(2) 0.68886(14) 0.0417(6) Uani 1 1 d . .
O2 O 0.3818(3) 0.09354(19) 0.83186(13) 0.0417(6) Uani 1 1 d . .

loop_
_atom_site_aniso_label
_atom_site_aniso_U_11
_atom_site_aniso_U_22
_atom_site_aniso_U_33
_atom_site_aniso_U_23
_atom_site_aniso_U_13
_atom_site_aniso_U_12
N1 0.0177(11) 0.0179(11) 0.0233(12) 0.0053(9) 0.0054(9) 0.0051(9)
C1 0.0141(12) 0.0190(13) 0.0232(14) 0.0038(10) 0.0044(11) 0.0036(10)
C2 0.0194(13) 0.0149(12) 0.0170(13) 0.0027(10) 0.0030(10) 0.0037(10)
N2 0.0208(11) 0.0161(10) 0.0200(11) 0.0037(8) 0.0062(9) 0.0060(9)
C3 0.0170(13) 0.0186(12) 0.0217(13) 0.0048(10) 0.0025(10) 0.0067(10)
C4 0.0204(13) 0.0223(13) 0.0197(13) 0.0063(11) 0.0063(11) 0.0078(11)
C5 0.0149(13) 0.0290(14) 0.0269(15) 0.0091(12) 0.0077(11) 0.0057(11)
C6 0.0177(13) 0.0326(15) 0.0233(14) 0.0112(12) 0.0024(11) 0.0080(12)
C7 0.0180(13) 0.0231(13) 0.0227(14) 0.0067(11) 0.0044(11) 0.0062(11)
C8 0.0181(13) 0.0198(13) 0.0208(13) 0.0056(10) 0.0057(11) 0.0060(10)
C9 0.0167(13) 0.0258(14) 0.0223(14) 0.0084(11) 0.0066(11) 0.0099(11)
C10 0.0182(13) 0.0302(15) 0.0229(14) 0.0083(11) 0.0031(11) 0.0090(11)
C11 0.0203(14) 0.0365(16) 0.0362(17) 0.0211(13) 0.0085(12) 0.0098(12)
C12 0.0275(15) 0.0419(18) 0.0306(16) 0.0191(14) 0.0121(13) 0.0210(14)
C13 0.0273(15) 0.0401(17) 0.0205(14) 0.0098(12) 0.0051(12) 0.0172(13)
C14 0.0204(14) 0.0304(15) 0.0267(15) 0.0088(12) 0.0060(11) 0.0118(12)
C15 0.044(2) 0.059(2) 0.0349(18) 0.0296(17) 0.0158(15) 0.0220(17)
C16 0.0182(13) 0.0191(13) 0.0211(13) 0.0039(10) 0.0019(11) 0.0023(10)
C17 0.0187(13) 0.0191(13) 0.0237(14) 0.0076(11) 0.0040(11) 0.0017(11)
C18 0.0240(14) 0.0196(13) 0.0237(14) 0.0065(11) 0.0058(11) 0.0031(11)
C19 0.0292(15) 0.0202(13) 0.0217(14) 0.0046(11) 0.0018(12) 0.0008(12)
C20 0.0282(15) 0.0286(15) 0.0282(15) 0.0129(12) -0.0001(12) 0.0087(12)
C21 0.0226(14) 0.0324(15) 0.0296(15) 0.0136(12) 0.0064(12) 0.0108(12)
C22 0.054(2) 0.0311(17) 0.0250(16) 0.0101(13) 0.0047(15) 0.0118(15)
N3 0.0167(11) 0.0207(11) 0.0216(11) 0.0057(9) 0.0004(9) 0.0057(9)
C23 0.0169(13) 0.0215(13) 0.0185(13) 0.0058(10) 0.0008(10) 0.0057(10)
C24 0.0186(13) 0.0217(13) 0.0217(14) 0.0075(11) 0.0001(11) 0.0064(11)
N4 0.0205(11) 0.0235(11) 0.0198(11) 0.0081(9) 0.0013(9) 0.0066(9)
C25 0.0181(13) 0.0221(13) 0.0234(14) 0.0068(11) -0.0006(11) 0.0062(11)
C26 0.0181(13) 0.0232(13) 0.0227(14) 0.0055(11) 0.0005(11) 0.0083(11)
C27 0.0252(15) 0.0223(14) 0.0278(15) 0.0023(11) 0.0008(12) 0.0090(12)
C28 0.0270(15) 0.0219(14) 0.0317(16) 0.0096(12) 0.0032(12) 0.0067(12)
C29 0.0204(14) 0.0238(14) 0.0251(14) 0.0076(11) 0.0002(11) 0.0064(11)
C30 0.0157(13) 0.0201(13) 0.0225(14) 0.0062(10) -0.0038(10) 0.0055(10)
C31 0.0237(14) 0.0218(13) 0.0252(15) 0.0042(11) 0.0018(12) 0.0098(12)
C32 0.0222(14) 0.0296(15) 0.0218(14) 0.0006(11) -0.0008(11) 0.0092(12)
C33 0.0217(14) 0.0293(15) 0.0315(16) 0.0040(12) 0.0059(12) 0.0076(12)
C34 0.0288(15) 0.0258(15) 0.0276(15) 0.0042(12) 0.0039(12) 0.0106(12)
C35 0.0279(15) 0.0260(15) 0.0267(15) 0.0008(12) 0.0005(12) 0.0087(12)
C36 0.0206(14) 0.0239(14) 0.0317(16) 0.0041(12) 0.0017(12) 0.0039(12)
C37 0.0366(18) 0.0374(18) 0.0277(16) 0.0049(13) 0.0051(13) 0.0074(14)
C38 0.0245(14) 0.0223(14) 0.0291(15) 0.0126(12) 0.0037(12) 0.0090(11)
C39 0.0305(16) 0.0269(15) 0.0285(15) 0.0136(12) -0.0027(13) 0.0021(12)
C40 0.0302(16) 0.0278(15) 0.0383(18) 0.0166(13) 0.0032(14) 0.0003(13)
C41 0.0342(17) 0.0267(15) 0.0323(16) 0.0163(13) 0.0072(13) 0.0073(13)
C42 0.0359(17) 0.0248(14) 0.0238(15) 0.0083(12) 0.0003(13) 0.0088(13)
C43 0.0237(14) 0.0241(14) 0.0262(15) 0.0068(12) 0.0010(12) 0.0053(12)
C44 0.053(2) 0.044(2) 0.0375(19) 0.0198(16) 0.0094(17) -0.0016(17)
Cl1 0.0162(3) 0.0307(4) 0.0256(4) 0.0108(3) 0.0046(3) 0.0032(3)
Cl2 0.0334(4) 0.0227(3) 0.0247(4) 0.0096(3) 0.0078(3) 0.0060(3)
C45 0.0206(14) 0.0238(14) 0.0224(14) 0.0046(11) 0.0040(11) 0.0096(11)
C46 0.0242(14) 0.0291(15) 0.0218(14) 0.0058(11) 0.0026(11) 0.0123(12)
O1 0.0315(12) 0.0729(17) 0.0361(12) 0.0277(12) 0.0133(10) 0.0278(12)
O2 0.0690(16) 0.0371(12) 0.0346(12) 0.0180(10) 0.0177(11) 0.0330(12)

loop_
_atom_type_symbol
_atom_type_description
_atom_type_scat_dispersion_real
_atom_type_scat_dispersion_imag
_atom_type_scat_source
C C 0.0033 0.0016 'International Tables Vol C Tables 4.2.6.8 and 6.1.1.4'
H H 0.0000 0.0000 'International Tables Vol C Tables 4.2.6.8 and 6.1.1.4'
N N 0.0061 0.0033 'International Tables Vol C Tables 4.2.6.8 and 6.1.1.4'
O O 0.0106 0.0060 'International Tables Vol C Tables 4.2.6.8 and 6.1.1.4'
Cl Cl 0.1484 0.1585 'International Tables Vol C Tables 4.2.6.8 and 6.1.1.4'

loop_
_geom_angle_atom_site_label_1
_geom_angle_atom_site_label_2
_geom_angle_atom_site_label_3
_geom_angle
C1 N1 C8 117.8(2)
N1 C1 C2 123.8(2)
N1 C1 Cl1 115.8(2)
C2 C1 Cl1 120.43(19)
N2 C2 C1 119.4(2)
N2 C2 C45 115.3(2)
C1 C2 C45 125.1(2)
C2 N2 C3 119.2(2)
N2 C3 C4 118.9(2)
N2 C3 C8 120.1(2)
C4 C3 C8 120.9(2)
C5 C4 C3 116.8(2)
C5 C4 C9 120.1(2)
C3 C4 C9 123.1(2)
C4 C5 C6 122.4(2)
C4 C5 H1 118.8
C6 C5 H1 118.8
C7 C6 C5 123.0(2)
C7 C6 H2 118.5
C5 C6 H2 118.5
C6 C7 C8 116.2(2)
C6 C7 C16 119.4(2)
C8 C7 C16 124.4(2)
N1 C8 C7 119.7(2)
N1 C8 C3 119.5(2)
C7 C8 C3 120.8(2)
C10 C9 C14 118.4(2)
C10 C9 C4 118.6(2)
C14 C9 C4 122.9(2)
C11 C10 C9 120.8(3)
C11 C10 H3 119.6
C9 C10 H3 119.6
C12 C11 C10 121.4(3)
C12 C11 H4 119.3
C10 C11 H4 119.3
C11 C12 C13 117.6(3)
C11 C12 C15 120.8(3)
C13 C12 C15 121.6(3)
C12 C13 C14 121.7(3)
C12 C13 H5 119.1
C14 C13 H5 119.1
C13 C14 C9 120.1(3)
C13 C14 H6 119.9
C9 C14 H6 119.9
C12 C15 H7 109.5
C12 C15 H8 109.5
H7 C15 H8 109.5
C12 C15 H9 109.5
H7 C15 H9 109.5
H8 C15 H9 109.5
C17 C16 C21 117.7(2)
C17 C16 C7 122.1(2)
C21 C16 C7 120.0(2)
C18 C17 C16 120.8(3)
C18 C17 H10 119.6
C16 C17 H10 119.6
C17 C18 C19 121.6(3)
C17 C18 H11 119.2
C19 C18 H11 119.2
C20 C19 C18 117.4(3)
C20 C19 C22 121.7(3)
C18 C19 C22 120.9(3)
C21 C20 C19 121.3(3)
C21 C20 H12 119.4
C19 C20 H12 119.4
C20 C21 C16 121.2(3)
C20 C21 H13 119.4
C16 C21 H13 119.4
C19 C22 H14 109.5
C19 C22 H15 109.5
H14 C22 H15 109.5
C19 C22 H16 109.5
H14 C22 H16 109.5
H15 C22 H16 109.5
C23 N3 C30 118.5(2)
N3 C23 C24 119.7(2)
N3 C23 C46 119.1(2)
C24 C23 C46 120.8(2)
N4 C24 C23 124.0(2)
N4 C24 Cl2 116.4(2)
C23 C24 Cl2 119.5(2)
C24 N4 C25 117.2(2)
N4 C25 C30 120.1(2)
N4 C25 C26 118.4(2)
C30 C25 C26 121.3(2)
C27 C26 C25 116.8(2)
C27 C26 C31 120.8(2)
C25 C26 C31 122.4(2)
C26 C27 C28 122.1(3)
C26 C27 H17 119.0
C28 C27 H17 119.0
C29 C28 C27 122.6(3)
C29 C28 H18 118.7
C27 C28 H18 118.7
C28 C29 C30 116.9(3)
C28 C29 C38 119.8(3)
C30 C29 C38 123.2(2)
N3 C30 C25 120.4(2)
N3 C30 C29 119.3(2)
C25 C30 C29 120.2(2)
C32 C31 C36 117.8(3)
C32 C31 C26 122.6(2)
C36 C31 C26 119.6(2)
C31 C32 C33 120.9(3)
C31 C32 H19 119.6
C33 C32 H19 119.6
C32 C33 C34 121.3(3)
C32 C33 H20 119.3
C34 C33 H20 119.3
C35 C34 C33 117.4(3)
C35 C34 C37 121.4(3)
C33 C34 C37 121.2(3)
C34 C35 C36 121.6(3)
C34 C35 H21 119.2
C36 C35 H21 119.2
C35 C36 C31 120.9(3)
C35 C36 H22 119.5
C31 C36 H22 119.5
C34 C37 H23 109.5
C34 C37 H24 109.5
H23 C37 H24 109.5
C34 C37 H25 109.5
H23 C37 H25 109.5
H24 C37 H25 109.5
C39 C38 C43 117.7(3)
C39 C38 C29 120.0(2)
C43 C38 C29 122.2(2)
C40 C39 C38 120.9(3)
C40 C39 H26 119.6
C38 C39 H26 119.6
C39 C40 C41 121.5(3)
C39 C40 H27 119.3
C41 C40 H27 119.3
C42 C41 C40 117.9(3)
C42 C41 C44 121.5(3)
C40 C41 C44 120.6(3)
C41 C42 C43 121.1(3)
C41 C42 H28 119.5
C43 C42 H28 119.5
C42 C43 C38 120.9(3)
C42 C43 H29 119.6
C38 C43 H29 119.6
C41 C44 H30 109.5
C41 C44 H31 109.5
H30 C44 H31 109.5
C41 C44 H32 109.5
H30 C44 H32 109.5
H31 C44 H32 109.5
O1 C45 C2 122.4(2)
O1 C45 C46 118.6(2)
C2 C45 C46 117.9(2)
O2 C46 C23 109.9(2)
O2 C46 C45 110.8(2)
C23 C46 C45 112.9(2)
O2 C46 H33 107.7
C23 C46 H33 107.7
C45 C46 H33 107.7

loop_
_geom_bond_atom_site_label_1
_geom_bond_atom_site_label_2
_geom_bond_distance
N1 C1 1.299(3)
N1 C8 1.363(3)
C1 C2 1.425(4)
C1 Cl1 1.731(3)
C2 N2 1.309(3)
C2 C45 1.495(4)
N2 C3 1.369(3)
C3 C4 1.416(4)
C3 C8 1.431(4)
C4 C5 1.376(4)
C4 C9 1.481(4)
C5 C6 1.399(4)
C5 H1 0.9500
C6 C7 1.378(4)
C6 H2 0.9500
C7 C8 1.424(4)
C7 C16 1.489(4)
C9 C10 1.389(4)
C9 C14 1.392(4)
C10 C11 1.388(4)
C10 H3 0.9500
C11 C12 1.383(4)
C11 H4 0.9500
C12 C13 1.389(4)
C12 C15 1.505(4)
C13 C14 1.390(4)
C13 H5 0.9500
C14 H6 0.9500
C15 H7 0.9800
C15 H8 0.9800
C15 H9 0.9800
C16 C17 1.388(3)
C16 C21 1.400(4)
C17 C18 1.387(4)
C17 H10 0.9500
C18 C19 1.397(4)
C18 H11 0.9500
C19 C20 1.388(4)
C19 C22 1.508(4)
C20 C21 1.384(4)
C20 H12 0.9500
C21 H13 0.9500
C22 H14 0.9800
C22 H15 0.9800
C22 H16 0.9800
N3 C23 1.307(3)
N3 C30 1.370(3)
C23 C24 1.426(4)
C23 C46 1.511(4)
C24 N4 1.292(3)
C24 Cl2 1.735(3)
N4 C25 1.366(3)
C25 C30 1.420(4)
C25 C26 1.424(4)
C26 C27 1.373(4)
C26 C31 1.484(4)
C27 C28 1.406(4)
C27 H17 0.9500
C28 C29 1.376(4)
C28 H18 0.9500
C29 C30 1.425(4)
C29 C38 1.479(4)
C31 C32 1.384(4)
C31 C36 1.396(4)
C32 C33 1.387(4)
C32 H19 0.9500
C33 C34 1.398(4)
C33 H20 0.9500
C34 C35 1.379(4)
C34 C37 1.507(4)
C35 C36 1.382(4)
C35 H21 0.9500
C36 H22 0.9500
C37 H23 0.9800
C37 H24 0.9800
C37 H25 0.9800
C38 C39 1.391(4)
C38 C43 1.395(4)
C39 C40 1.380(4)
C39 H26 0.9500
C40 C41 1.386(4)
C40 H27 0.9500
C41 C42 1.385(4)
C41 C44 1.507(4)
C42 C43 1.387(4)
C42 H28 0.9500
C43 H29 0.9500
C44 H30 0.9800
C44 H31 0.9800
C44 H32 0.9800
C45 O1 1.194(3)
C45 C46 1.529(4)
C46 O2 1.382(3)
C46 H33 1.0000

loop_
_geom_torsion_atom_site_label_1
_geom_torsion_atom_site_label_2
_geom_torsion_atom_site_label_3
_geom_torsion_atom_site_label_4
_geom_torsion
C8 N1 C1 C2 -1.5(4)
C8 N1 C1 Cl1 179.32(18)
N1 C1 C2 N2 -2.2(4)
Cl1 C1 C2 N2 176.99(19)
N1 C1 C2 C45 172.4(2)
Cl1 C1 C2 C45 -8.5(3)
C1 C2 N2 C3 3.1(3)
C45 C2 N2 C3 -171.9(2)
C2 N2 C3 C4 176.2(2)
C2 N2 C3 C8 -0.7(4)
N2 C3 C4 C5 -177.3(2)
C8 C3 C4 C5 -0.5(4)
N2 C3 C4 C9 0.6(4)
C8 C3 C4 C9 177.4(2)
C3 C4 C5 C6 0.3(4)
C9 C4 C5 C6 -177.7(2)
C4 C5 C6 C7 -0.6(4)
C5 C6 C7 C8 1.0(4)
C5 C6 C7 C16 179.0(2)
C1 N1 C8 C7 -176.8(2)
C1 N1 C8 C3 3.9(3)
C6 C7 C8 N1 179.5(2)
C16 C7 C8 N1 1.7(4)
C6 C7 C8 C3 -1.2(4)
C16 C7 C8 C3 -179.1(2)
N2 C3 C8 N1 -3.0(4)
C4 C3 C8 N1 -179.7(2)
N2 C3 C8 C7 177.8(2)
C4 C3 C8 C7 1.0(4)
C5 C4 C9 C10 47.9(4)
C3 C4 C9 C10 -129.9(3)
C5 C4 C9 C14 -128.4(3)
C3 C4 C9 C14 53.7(4)
C14 C9 C10 C11 1.3(4)
C4 C9 C10 C11 -175.2(2)
C9 C10 C11 C12 0.3(4)
C10 C11 C12 C13 -1.5(4)
C10 C11 C12 C15 176.6(3)
C11 C12 C13 C14 1.0(4)
C15 C12 C13 C14 -177.1(3)
C12 C13 C14 C9 0.7(4)
C10 C9 C14 C13 -1.8(4)
C4 C9 C14 C13 174.6(2)
C6 C7 C16 C17 -136.3(3)
C8 C7 C16 C17 41.4(4)
C6 C7 C16 C21 37.9(4)
C8 C7 C16 C21 -144.4(3)
C21 C16 C17 C18 -2.5(4)
C7 C16 C17 C18 171.8(2)
C16 C17 C18 C19 0.8(4)
C17 C18 C19 C20 1.8(4)
C17 C18 C19 C22 -177.2(3)
C18 C19 C20 C21 -2.5(4)
C22 C19 C20 C21 176.5(3)
C19 C20 C21 C16 0.8(4)
C17 C16 C21 C20 1.8(4)
C7 C16 C21 C20 -172.7(2)
C30 N3 C23 C24 1.6(4)
C30 N3 C23 C46 -171.6(2)
N3 C23 C24 N4 -0.6(4)
C46 C23 C24 N4 172.5(2)
N3 C23 C24 Cl2 -178.28(19)
C46 C23 C24 Cl2 -5.2(3)
C23 C24 N4 C25 -1.4(4)
Cl2 C24 N4 C25 176.28(18)
C24 N4 C25 C30 2.4(4)
C24 N4 C25 C26 -173.5(2)
N4 C25 C26 C27 173.8(2)
C30 C25 C26 C27 -2.1(4)
N4 C25 C26 C31 -3.5(4)
C30 C25 C26 C31 -179.4(2)
C25 C26 C27 C28 3.2(4)
C31 C26 C27 C28 -179.4(2)
C26 C27 C28 C29 -0.9(4)
C27 C28 C29 C30 -2.7(4)
C27 C28 C29 C38 178.3(2)
C23 N3 C30 C25 -0.5(4)
C23 N3 C30 C29 175.2(2)
N4 C25 C30 N3 -1.5(4)
C26 C25 C30 N3 174.3(2)
N4 C25 C30 C29 -177.3(2)
C26 C25 C30 C29 -1.5(4)
C28 C29 C30 N3 -172.0(2)
C38 C29 C30 N3 6.9(4)
C28 C29 C30 C25 3.8(4)
C38 C29 C30 C25 -177.3(2)
C27 C26 C31 C32 131.7(3)
C25 C26 C31 C32 -51.1(4)
C27 C26 C31 C36 -46.3(4)
C25 C26 C31 C36 130.9(3)
C36 C31 C32 C33 -1.7(4)
C26 C31 C32 C33 -179.8(3)
C31 C32 C33 C34 0.0(4)
C32 C33 C34 C35 1.2(4)
C32 C33 C34 C37 -176.0(3)
C33 C34 C35 C36 -0.5(4)
C37 C34 C35 C36 176.6(3)
C34 C35 C36 C31 -1.3(4)
C32 C31 C36 C35 2.4(4)
C26 C31 C36 C35 -179.5(2)
C28 C29 C38 C39 42.8(4)
C30 C29 C38 C39 -136.1(3)
C28 C29 C38 C43 -134.7(3)
C30 C29 C38 C43 46.4(4)
C43 C38 C39 C40 -0.4(4)
C29 C38 C39 C40 -178.0(3)
C38 C39 C40 C41 1.5(5)
C39 C40 C41 C42 -0.3(4)
C39 C40 C41 C44 -178.8(3)
C40 C41 C42 C43 -1.9(4)
C44 C41 C42 C43 176.6(3)
C41 C42 C43 C38 3.0(4)
C39 C38 C43 C42 -1.8(4)
C29 C38 C43 C42 175.8(3)
N2 C2 C45 O1 152.7(3)
C1 C2 C45 O1 -22.1(4)
N2 C2 C45 C46 -14.7(3)
C1 C2 C45 C46 170.5(2)
N3 C23 C46 O2 105.8(3)
C24 C23 C46 O2 -67.4(3)
N3 C23 C46 C45 -18.4(3)
C24 C23 C46 C45 168.4(2)
O1 C45 C46 O2 -3.5(4)
C2 C45 C46 O2 164.4(2)
O1 C45 C46 C23 120.2(3)
C2 C45 C46 C23 -71.9(3)
